data_1561477
loop_
_publ_author_name
'ICHIMARU, Yoshimi'
'JIN, Wanchun'
'YAMAGUCHI, Yoshihiro'
'SUGIURA, Kirara'
'IMAI, Masanori'
'KUROSAKI, Hiromasa'
'FUJIOKA, Haruto'
'KOIKE, Tohru'
'HIEDA, Yuhzo'
'KATO, Koichi'

_publ_section_title
;
 Crystal Structure of
 [1&lt;sup&gt;1&lt;/sup&gt;,1&lt;sup&gt;4&lt;/sup&gt;,1&lt;sup&gt;7&lt;/sup&gt;,1&lt;sup&gt;10&lt;/sup&gt;,5&lt;sup&gt;1&lt;/sup&gt;,5&lt;sup&gt;4&lt;/sup&gt;,5&lt;sup&gt;7&lt;/sup&gt;,5&lt;sup&gt;10&lt;/sup&gt;-Octaaza-1,5(1,4)-dicyclododecana-3,7(1,3)-dibenzenacyclooctaphane]zinc(II)
 tetrakis(nitrate),
 [&lt;i&gt;m,m&lt;/i&gt;-bis(Zn&lt;sup&gt;II&lt;/sup&gt;-cyclen)](NO&lt;sub&gt;3&lt;/sub&gt;)&lt;sub&gt;4&lt;/sub&gt;
;
_journal_issue 0
_journal_name_full 'X-ray Structure Analysis Online'
_journal_page_first 15
_journal_page_last 16
_journal_paper_doi 10.2116/xraystruct.37.15
_journal_volume 37
_journal_year 2021
_chemical_absolute_configuration ad
_chemical_formula_moiety 'C32 H52 N10 O6 Zn2, 4(H2 O), 2(N O3)'
_chemical_formula_sum 'C32 H60 N12 O16 Zn2'
_chemical_formula_weight 999.66
_chemical_name_systematic '[1,1,1,1,5,5,5,5-octaaza-1,5(1,4)-dicyclododecana-3,7(1,3)-dibenzenacyclooctaphane]zinc(II)'
_space_group_crystal_system trigonal
_space_group_IT_number 152
_space_group_name_Hall 'P 31 2"'
_space_group_name_H-M_alt 'P 31 2 1'
_atom_sites_solution_hydrogens mixed
_atom_sites_solution_primary dual
_audit_creation_date 2020-11-02
_audit_creation_method
;
Olex2 1.3-ac4
(compiled 2019.04.23 svn.r3594 for Rigaku Oxford Diffraction, GUI svn.r5739)
;
_cell_angle_alpha 90
_cell_angle_beta 90
_cell_angle_gamma 120
_cell_formula_units_Z 3
_cell_length_a 8.97880(10)
_cell_length_b 8.97880(10)
_cell_length_c 44.4258(6)
_cell_measurement_reflns_used 7754
_cell_measurement_temperature 93.15
_cell_measurement_theta_max 68.1170
_cell_measurement_theta_min 2.9820
_cell_volume 3101.72(6)
_computing_cell_refinement
;
CrystalClear-SM Expert 2.0 r7 (Rigaku, 2011)
;
_computing_data_collection
;
CrystalClear-SM Expert 2.0 r7 (Rigaku, 2011)
;
_computing_data_reduction
;
CrystalClear-SM Expert 2.0 r7 (Rigaku, 2011)
;
_computing_molecular_graphics 'Olex2 (Dolomanov et al., 2009)'
_computing_publication_material 'Olex2 (Dolomanov et al., 2009)'
_computing_structure_refinement 'ShelXL (Sheldrick, 2015)'
_computing_structure_solution 'ShelXT (Sheldrick, 2015)'
_diffrn_ambient_temperature 93.15
_diffrn_detector CCD
_diffrn_detector_area_resol_mean 28.5714
_diffrn_detector_type 'Rigaku Saturn724+'
_diffrn_measured_fraction_theta_full 0.996
_diffrn_measured_fraction_theta_max 0.994
_diffrn_measurement_details
;
List of Runs (angles in degrees, time in seconds):

  # Type    Start    End  Width  t~exp~   \w     \q     \k     \f   Frames
--------------------------------------------------------------------------
  1  \w    -42.00 -12.00   0.50    0.20    --  -41.21  65.00  60.00   60
  2  \w     -9.00  27.00   0.50    0.20    --  -41.21  65.00  60.00   72
  3  \w    -20.00  32.00   0.50    0.20    --  -41.21  11.00 120.00  104
  4  \w     41.00  68.00   0.50    0.20    --   42.46  49.00 136.00   54
  5  \w     72.00 103.00   0.50    0.20    --   42.46  49.00 136.00   62
  6  \w     83.00 164.00   0.50    0.20    --   96.98  27.00 122.00  162
  7  \w     71.00  99.00   0.50    0.20    --   42.46 138.00 150.00   56
  8  \w     12.00  46.00   0.50    0.20    --   42.46 -43.00  60.00   68
  9  \w     30.00  56.00   0.50    0.20    --   96.98 -50.00 120.00   52
 10  \w    -28.00  -3.00   0.50    0.20    --   42.46 -11.00 120.00   50
 11  \w   -102.00 -76.00   0.50    0.20    --  -41.21-147.00  57.00   52
 12  \w   -157.00 -89.00   0.50    0.20    --  -95.73 -59.00   0.00  136
 13  \w    -78.00 -52.00   0.50    0.20    --  -95.73  68.00 -60.00   52
 14  \w    -55.00 -29.00   0.50    0.20    --  -95.73  50.00-150.00   52
 15  \w   -136.00 -85.00   0.50    0.20    --  -95.73 -37.00-149.00  102
 16  \w   -158.00-110.00   0.50    0.20    --  -95.73 -19.00-116.00   96
 17  \w    -30.00  16.00   0.50    0.20    --   42.46 -11.00-150.00   92
 18  \w     37.00  77.00   0.50    0.20    --   96.98 -68.00-180.00   80
 19  \w     32.00 105.00   0.50    0.20    --   96.98-124.00-137.00  146
 20  \w     30.00  55.00   0.50    0.20    --   96.98 -50.00 -30.00   50
 21  \w    -71.00 -27.00   0.50    0.20    --  -95.73  77.00 150.00   88
;
_diffrn_measurement_device 'AFC12 (Right): Kappa 3 circle'
_diffrn_measurement_device_type 'Rigaku Saturn724+ (2x2 bin mode)'
_diffrn_measurement_method 'profile data from \w-scans'
_diffrn_measurement_specimen_support 'Mitegen 50um'
_diffrn_orient_matrix_type 'CrysAlisPro convention (1999,Acta A55,543-557)'
_diffrn_orient_matrix_UB_11 0.0555550000
_diffrn_orient_matrix_UB_12 0.0291542000
_diffrn_orient_matrix_UB_13 -0.0332913000
_diffrn_orient_matrix_UB_21 0.1060957000
_diffrn_orient_matrix_UB_22 -0.0894739000
_diffrn_orient_matrix_UB_23 0.0051707000
_diffrn_orient_matrix_UB_31 -0.1579116000
_diffrn_orient_matrix_UB_32 -0.1743265000
_diffrn_orient_matrix_UB_33 -0.0082354000
_diffrn_radiation_collimation 0.3
_diffrn_radiation_monochromator Confocal
_diffrn_radiation_probe x-ray
_diffrn_radiation_type 'Cu K\a'
_diffrn_radiation_wavelength 1.54184
_diffrn_reflns_av_R_equivalents 0.0183
_diffrn_reflns_av_unetI/netI 0.0184
_diffrn_reflns_Laue_measured_fraction_full 0.996
_diffrn_reflns_Laue_measured_fraction_max 0.994
_diffrn_reflns_limit_h_max 10
_diffrn_reflns_limit_h_min -10
_diffrn_reflns_limit_k_max 10
_diffrn_reflns_limit_k_min -9
_diffrn_reflns_limit_l_max 53
_diffrn_reflns_limit_l_min -53
_diffrn_reflns_number 9471
_diffrn_reflns_point_group_measured_fraction_full 0.879
_diffrn_reflns_point_group_measured_fraction_max 0.876
_diffrn_reflns_theta_full 67.684
_diffrn_reflns_theta_max 68.203
_diffrn_reflns_theta_min 2.984
_diffrn_source 'Rotating Anode'
_diffrn_source_current 24.0
_diffrn_source_power 1.2
_diffrn_source_target Mo
_diffrn_source_type 'Rotating Anode'
_diffrn_source_voltage 50.0
_exptl_absorpt_coefficient_mu 2.170
_exptl_absorpt_correction_T_max 1.00000
_exptl_absorpt_correction_T_min 0.47106
_exptl_absorpt_correction_type multi-scan
_exptl_absorpt_process_details
;
CrysAlisPro 1.171.40.74a (Rigaku Oxford Diffraction, 2020)
Empirical absorption correction using spherical harmonics,
 implemented in SCALE3 ABSPACK scaling algorithm.
;
_exptl_crystal_colour 'clear light colourless'
_exptl_crystal_colour_lustre clear
_exptl_crystal_colour_modifier light
_exptl_crystal_colour_primary colourless
_exptl_crystal_density_diffrn 1.606
_exptl_crystal_description block
_exptl_crystal_F_000 1572
_exptl_crystal_preparation 'See preparation reference'
_exptl_crystal_recrystallization_method 'Recrystallized by water'
_exptl_crystal_size_max 0.82
_exptl_crystal_size_mid 0.566
_exptl_crystal_size_min 0.24
_refine_diff_density_max 0.408
_refine_diff_density_min -0.294
_refine_diff_density_rms 0.049
_refine_ls_abs_structure_details
;
 Flack x determined using 1021 quotients [(I+)-(I-)]/[(I+)+(I-)]
 (Parsons, Flack and Wagner, Acta Cryst. B69 (2013) 249-259).
;
_refine_ls_abs_structure_Flack 0.030(11)
_refine_ls_extinction_coef 0.00071(8)
_refine_ls_extinction_expression Fc^*^=kFc[1+0.001xFc^2^\l^3^/sin(2\q)]^-1/4^
_refine_ls_extinction_method 'SHELXL-2018/3 (Sheldrick 2018)'
_refine_ls_goodness_of_fit_ref 1.158
_refine_ls_hydrogen_treatment mixed
_refine_ls_matrix_type full
_refine_ls_number_parameters 295
_refine_ls_number_reflns 3323
_refine_ls_number_restraints 6
_refine_ls_restrained_S_all 1.158
_refine_ls_R_factor_all 0.0255
_refine_ls_R_factor_gt 0.0250
_refine_ls_shift/su_max 0.004
_refine_ls_shift/su_mean 0.000
_refine_ls_structure_factor_coef Fsqd
_refine_ls_weighting_details 'w=1/[\s^2^(Fo^2^)+(0.0272P)^2^+1.9751P] where P=(Fo^2^+2Fc^2^)/3'
_refine_ls_weighting_scheme calc
_refine_ls_wR_factor_gt 0.0621
_refine_ls_wR_factor_ref 0.0623
_reflns_Friedel_coverage 0.469
_reflns_Friedel_fraction_full 0.704
_reflns_Friedel_fraction_max 0.698
_reflns_number_gt 3300
_reflns_number_total 3323
_reflns_threshold_expression 'I > 2\s(I)'
_cod_data_source_file 37_15_1.txt
_cod_data_source_block exp_14zncyclenmxylyl
_cod_original_cell_volume 3101.72(8)
_cod_database_code 1561477
_shelx_shelxl_version_number 2018/3
_shelx_space_group_comment
;
The symmetry employed for this shelxl refinement is uniquely defined
by the following loop, which should always be used as a source of
symmetry information in preference to the above space-group names.
They are only intended as comments.
;
_diffrn_oxdiff_digest_frames
;
01a7a529a6255f20b1942bcf120ada85c30168668d7
;
_reflns_odcompleteness_completeness 99.96
_reflns_odcompleteness_iscentric 1
_reflns_odcompleteness_theta 66.97
_olex2_refinement_description
;
1. Fixed Uiso
 At 1.2 times of:
  All C(H) groups, All C(H,H) groups, All N(H) groups
 At 1.5 times of:
  All O(H,H) groups
2. Restrained distances
 O9-H9C = O9-H9D
 0.85 with sigma of 0.02
 O8-H8C = O8-H8D
 0.85 with sigma of 0.02
 H9C-H9D
 1.34 with sigma of 0.04
 H8C-H8D
 1.34 with sigma of 0.04
3.a Ternary CH refined with riding coordinates:
 N3(H3), N2(H2)
3.b Secondary CH2 refined with riding coordinates:
 C9(H9A,H9B), C3(H3A,H3B), C16(H16A,H16B), C7(H7A,H7B), C1(H1A,H1B), C8(H8A,
 H8B), C4(H4A,H4B), C6(H6A,H6B), C2(H2A,H2B), C5(H5A,H5B)
3.c Aromatic/amide H refined with riding coordinates:
 C15(H15), C13(H13), C11(H11), C12(H12)
;
_olex2_exptl_crystal_mounting_method 'Crystal mounting utilized MiTiGen Dual-Thichness MicroLoops LD'
_olex2_submission_original_sample_id 'Zn m-xylyl-cyclen'
_olex2_submission_special_instructions 'No special instructions were received'
_oxdiff_exptl_absorpt_empirical_details
;
Empirical correction (ABSPACK) includes:
- Absorption correction using spherical harmonics
- Frame scaling
;
_oxdiff_exptl_absorpt_empirical_full_max 2.024
_oxdiff_exptl_absorpt_empirical_full_min 0.673

loop_
_space_group_symop_operation_xyz
'x, y, z'
'-y, x-y, z+1/3'
'-x+y, -x, z+2/3'
'y, x, -z'
'x-y, -y, -z+2/3'
'-x, -x+y, -z+1/3'

loop_
_atom_site_label
_atom_site_type_symbol
_atom_site_fract_x
_atom_site_fract_y
_atom_site_fract_z
_atom_site_U_iso_or_equiv
_atom_site_adp_type
_atom_site_occupancy
_atom_site_site_symmetry_order
_atom_site_calc_flag
_atom_site_refinement_flags_posn
_atom_site_refinement_flags_adp
_atom_site_refinement_flags_occupancy
_atom_site_disorder_assembly
_atom_site_disorder_group
Zn1 Zn 0.17348(5) 0.85134(5) 0.76757(2) 0.01109(12) Uani 1 1 d . . . . .
O1 O 0.1616(3) 1.0686(3) 0.76835(4) 0.0156(4) Uani 1 1 d . . . . .
O2 O 0.4373(3) 1.1958(3) 0.77740(5) 0.0214(5) Uani 1 1 d . . . . .
O9 O -0.2691(3) 1.1175(4) 0.80153(5) 0.0278(5) Uani 1 1 d D . . . .
H9C H -0.205(5) 1.097(6) 0.8134(7) 0.042 Uiso 1 1 d DR . . . .
H9D H -0.207(5) 1.134(6) 0.7854(6) 0.042 Uiso 1 1 d DR . . . .
O4 O -0.1259(3) 0.8643(3) 0.82734(5) 0.0239(5) Uani 1 1 d . . . . .
O5 O 0.1525(3) 1.000000 0.833333 0.0203(7) Uani 1 2 d S T P . .
O6 O -0.0169(3) 1.1246(3) 0.69074(5) 0.0283(6) Uani 1 1 d . . . . .
O3 O 0.2997(3) 1.3350(3) 0.78275(5) 0.0273(6) Uani 1 1 d . . . . .
N3 N 0.0141(3) 0.6603(3) 0.79874(5) 0.0143(5) Uani 1 1 d . . . . .
H3 H -0.004006 0.717218 0.816603 0.017 Uiso 1 1 calc R . . . .
O8 O -0.0576(4) 1.2062(4) 0.74962(6) 0.0369(7) Uani 1 1 d D . . . .
H8C H -0.056(6) 1.201(7) 0.7307(5) 0.055 Uiso 1 1 d DR . . . .
H8D H 0.024(5) 1.188(6) 0.7556(10) 0.055 Uiso 1 1 d DR . . . .
O7 O 0.000000 1.3428(4) 0.666667 0.0303(8) Uani 1 2 d S T P . .
N1 N 0.3228(3) 0.8713(3) 0.72753(5) 0.0106(5) Uani 1 1 d . . . . .
N4 N 0.0445(3) 0.7359(3) 0.59683(5) 0.0104(5) Uani 1 1 d . . . . .
N5 N 0.3050(4) 1.2044(4) 0.77655(5) 0.0170(6) Uani 1 1 d . . . . .
N6 N 0.0119(4) 1.000000 0.833333 0.0184(8) Uani 1 2 d S T P . .
N7 N 0.000000 1.2069(4) 0.666667 0.0187(8) Uani 1 2 d S T P . .
N2 N 0.3709(3) 0.8307(3) 0.78976(5) 0.0141(5) Uani 1 1 d . . . . .
H2 H 0.459238 0.946369 0.797412 0.017 Uiso 1 1 calc R . . . .
C10 C 0.4023(4) 1.0185(4) 0.67622(6) 0.0120(6) Uani 1 1 d . . . . .
C15 C 0.2796(4) 0.9896(4) 0.65419(6) 0.0111(6) Uani 1 1 d . . . . .
H15 H 0.175228 0.984305 0.660021 0.013 Uiso 1 1 calc R . . . .
C14 C 0.3056(4) 0.9682(4) 0.62388(6) 0.0106(6) Uani 1 1 d . . . . .
C9 C 0.3576(4) 1.0248(4) 0.70902(6) 0.0125(6) Uani 1 1 d . . . . .
H9A H 0.453623 1.128351 0.718399 0.015 Uiso 1 1 calc R . . . .
H9B H 0.254644 1.038130 0.709749 0.015 Uiso 1 1 calc R . . . .
C3 C 0.2947(4) 0.7107(4) 0.81545(6) 0.0184(7) Uani 1 1 d . . . . .
H3A H 0.296869 0.775469 0.833643 0.022 Uiso 1 1 calc R . . . .
H3B H 0.363503 0.654674 0.819637 0.022 Uiso 1 1 calc R . . . .
C16 C 0.1631(4) 0.9249(4) 0.60149(6) 0.0119(6) Uani 1 1 d . . . . .
H16A H 0.094554 0.976988 0.608439 0.014 Uiso 1 1 calc R . . . .
H16B H 0.215117 0.977952 0.581897 0.014 Uiso 1 1 calc R . . . .
C7 C -0.0312(4) 0.6487(4) 0.62585(6) 0.0126(6) Uani 1 1 d . . . . .
H7A H -0.037196 0.731464 0.639835 0.015 Uiso 1 1 calc R . . . .
H7B H 0.043835 0.609686 0.635045 0.015 Uiso 1 1 calc R . . . .
C1 C 0.4828(4) 0.8800(4) 0.73835(6) 0.0144(6) Uani 1 1 d . . . . .
H1A H 0.569902 1.001150 0.742641 0.017 Uiso 1 1 calc R . . . .
H1B H 0.529172 0.837224 0.722439 0.017 Uiso 1 1 calc R . . . .
C8 C 0.2099(4) 0.7056(4) 0.71190(6) 0.0129(6) Uani 1 1 d . . . . .
H8A H 0.202564 0.609422 0.723959 0.016 Uiso 1 1 calc R . . . .
H8B H 0.260164 0.705256 0.692080 0.016 Uiso 1 1 calc R . . . .
C13 C 0.4640(4) 0.9854(4) 0.61559(6) 0.0142(6) Uani 1 1 d . . . . .
H13 H 0.484858 0.971229 0.595118 0.017 Uiso 1 1 calc R . . . .
C4 C 0.1111(4) 0.5751(4) 0.80837(7) 0.0184(7) Uani 1 1 d . . . . .
H4A H 0.109723 0.498966 0.792121 0.022 Uiso 1 1 calc R . . . .
H4B H 0.056490 0.503838 0.826430 0.022 Uiso 1 1 calc R . . . .
C11 C 0.5593(4) 1.0380(4) 0.66732(6) 0.0147(6) Uani 1 1 d . . . . .
H11 H 0.645845 1.061747 0.681889 0.018 Uiso 1 1 calc R . . . .
C12 C 0.5903(4) 1.0227(4) 0.63689(6) 0.0146(6) Uani 1 1 d . . . . .
H12 H 0.698587 1.038048 0.630853 0.018 Uiso 1 1 calc R . . . .
C6 C 0.1321(4) 0.6538(4) 0.58173(6) 0.0134(6) Uani 1 1 d . . . . .
H6A H 0.063566 0.527617 0.584512 0.016 Uiso 1 1 calc R . . . .
H6B H 0.246173 0.694882 0.591082 0.016 Uiso 1 1 calc R . . . .
C2 C 0.4495(4) 0.7723(4) 0.76682(6) 0.0157(6) Uani 1 1 d . . . . .
H2A H 0.371248 0.649280 0.762214 0.019 Uiso 1 1 calc R . . . .
H2B H 0.558986 0.785732 0.774515 0.019 Uiso 1 1 calc R . . . .
C5 C -0.1549(4) 0.5406(4) 0.78529(6) 0.0152(7) Uani 1 1 d . . . . .
H5A H -0.234669 0.585314 0.788262 0.018 Uiso 1 1 calc R . . . .
H5B H -0.204597 0.426977 0.795250 0.018 Uiso 1 1 calc R . . . .

loop_
_atom_site_aniso_label
_atom_site_aniso_U_11
_atom_site_aniso_U_22
_atom_site_aniso_U_33
_atom_site_aniso_U_23
_atom_site_aniso_U_13
_atom_site_aniso_U_12
Zn1 0.0132(2) 0.0137(2) 0.00825(17) -0.00037(14) -0.00015(14) 0.00813(18)
O1 0.0200(11) 0.0138(11) 0.0148(10) -0.0018(9) -0.0013(8) 0.0099(10)
O2 0.0178(12) 0.0258(14) 0.0202(11) -0.0002(10) -0.0025(9) 0.0106(11)
O9 0.0249(13) 0.0330(15) 0.0289(12) 0.0011(12) -0.0047(10) 0.0171(12)
O4 0.0172(12) 0.0227(13) 0.0289(12) -0.0053(10) 0.0003(10) 0.0078(11)
O5 0.0185(12) 0.0319(19) 0.0151(14) -0.0023(13) -0.0012(7) 0.0160(10)
O6 0.0316(14) 0.0234(13) 0.0209(11) 0.0061(10) -0.0004(10) 0.0070(12)
O3 0.0310(15) 0.0140(12) 0.0362(13) -0.0037(11) 0.0073(11) 0.0107(11)
N3 0.0166(14) 0.0188(14) 0.0085(11) 0.0005(10) -0.0001(10) 0.0096(12)
O8 0.0543(18) 0.0547(19) 0.0258(12) -0.0041(12) -0.0031(12) 0.0452(16)
O7 0.033(2) 0.0201(14) 0.042(2) -0.0015(8) -0.0030(17) 0.0166(11)
N1 0.0125(12) 0.0124(12) 0.0087(10) -0.0001(9) -0.0012(9) 0.0074(10)
N4 0.0129(12) 0.0129(13) 0.0070(10) 0.0014(9) 0.0019(9) 0.0075(11)
N5 0.0225(16) 0.0152(14) 0.0116(11) 0.0021(11) 0.0029(11) 0.0082(12)
N6 0.0198(15) 0.023(2) 0.0134(16) 0.0014(15) 0.0007(8) 0.0115(11)
N7 0.0132(19) 0.0235(17) 0.0160(17) -0.0002(7) -0.0004(15) 0.0066(10)
N2 0.0170(14) 0.0213(14) 0.0091(11) 0.0002(10) 0.0004(10) 0.0133(12)
C10 0.0129(15) 0.0126(15) 0.0100(13) 0.0012(11) 0.0010(11) 0.0059(13)
C15 0.0116(15) 0.0108(14) 0.0110(12) 0.0014(11) 0.0025(11) 0.0058(12)
C14 0.0125(15) 0.0075(14) 0.0110(12) 0.0027(11) 0.0017(11) 0.0045(12)
C9 0.0147(15) 0.0137(15) 0.0089(13) 0.0003(11) 0.0005(11) 0.0069(13)
C3 0.0243(18) 0.0272(18) 0.0090(12) 0.0033(12) 0.0013(12) 0.0167(15)
C16 0.0132(15) 0.0129(15) 0.0085(12) 0.0018(11) 0.0010(11) 0.0059(13)
C7 0.0141(15) 0.0154(16) 0.0075(12) 0.0037(11) 0.0019(11) 0.0068(13)
C1 0.0146(15) 0.0202(16) 0.0113(13) 0.0028(12) 0.0020(11) 0.0109(13)
C8 0.0168(16) 0.0126(15) 0.0109(12) 0.0002(11) 0.0006(11) 0.0084(13)
C13 0.0167(15) 0.0140(15) 0.0111(12) 0.0006(11) 0.0025(11) 0.0071(13)
C4 0.0217(17) 0.0233(18) 0.0135(14) 0.0036(13) -0.0002(12) 0.0139(14)
C11 0.0131(14) 0.0192(16) 0.0121(13) 0.0005(12) -0.0016(10) 0.0083(13)
C12 0.0109(14) 0.0151(16) 0.0185(14) 0.0013(12) 0.0050(11) 0.0070(12)
C6 0.0145(15) 0.0156(16) 0.0123(13) -0.0016(12) 0.0005(11) 0.0091(13)
C2 0.0192(16) 0.0231(17) 0.0114(13) 0.0014(12) 0.0010(12) 0.0156(14)
C5 0.0164(16) 0.0174(16) 0.0097(13) 0.0046(12) 0.0023(12) 0.0069(14)

loop_
_atom_type_symbol
_atom_type_description
_atom_type_scat_dispersion_real
_atom_type_scat_dispersion_imag
_atom_type_scat_source
C C 0.0181 0.0091 'International Tables Vol C Tables 4.2.6.8 and 6.1.1.4'
H H 0.0000 0.0000 'International Tables Vol C Tables 4.2.6.8 and 6.1.1.4'
N N 0.0311 0.0180 'International Tables Vol C Tables 4.2.6.8 and 6.1.1.4'
O O 0.0492 0.0322 'International Tables Vol C Tables 4.2.6.8 and 6.1.1.4'
Zn Zn -1.5491 0.6778 'International Tables Vol C Tables 4.2.6.8 and 6.1.1.4'

loop_
_exptl_crystal_face_index_h
_exptl_crystal_face_index_k
_exptl_crystal_face_index_l
_exptl_crystal_face_perp_dist
1 -5 -8 0.2383
-1 1 -28 0.0539
2 3 4 0.3498
1 -1 28 0.1784
-2 -4 7 0.2069
6 -3 -1 0.2801
-1 5 9 0.2614
-3 -3 -6 0.2702
-2 1 1 0.5063

loop_
_geom_angle_atom_site_label_1
_geom_angle_atom_site_label_2
_geom_angle_atom_site_label_3
_geom_angle
_geom_angle_site_symmetry_1
_geom_angle_site_symmetry_3
_geom_angle_publ_flag
O1 Zn1 N3 115.77(10) . . ?
O1 Zn1 N1 105.29(9) . . ?
O1 Zn1 N4 100.38(9) . 6_556 ?
O1 Zn1 N2 122.09(10) . . ?
N3 Zn1 N1 137.86(10) . . ?
N3 Zn1 N4 82.11(9) . 6_556 ?
N3 Zn1 N2 83.13(10) . . ?
N1 Zn1 N4 81.61(9) . 6_556 ?
N2 Zn1 N1 83.08(9) . . ?
N2 Zn1 N4 137.30(10) . 6_556 ?
N5 O1 Zn1 113.91(18) . . ?
H9C O9 H9D 96(3) . . ?
Zn1 N3 H3 108.8 . . ?
C4 N3 Zn1 105.93(18) . . ?
C4 N3 H3 108.8 . . ?
C5 N3 Zn1 110.99(17) . . ?
C5 N3 H3 108.8 . . ?
C5 N3 C4 113.3(2) . . ?
H8C O8 H8D 105(4) . . ?
C9 N1 Zn1 111.11(17) . . ?
C1 N1 Zn1 106.29(16) . . ?
C1 N1 C9 112.3(2) . . ?
C1 N1 C8 111.3(2) . . ?
C8 N1 Zn1 102.41(17) . . ?
C8 N1 C9 112.8(2) . . ?
C16 N4 Zn1 113.14(17) . 6_556 ?
C7 N4 Zn1 107.26(18) . 6_556 ?
C7 N4 C16 110.8(2) . . ?
C6 N4 Zn1 103.03(16) . 6_556 ?
C6 N4 C16 111.9(2) . . ?
C6 N4 C7 110.4(2) . . ?
O2 N5 O1 118.8(3) . . ?
O3 N5 O1 117.6(3) . . ?
O3 N5 O2 123.6(3) . . ?
O4 N6 O4 120.1(4) . 5_676 ?
O4 N6 O5 119.97(19) 5_676 . ?
O4 N6 O5 119.97(19) . . ?
O6 N7 O6 116.8(4) . 6_556 ?
O7 N7 O6 121.6(2) . 6_556 ?
O7 N7 O6 121.6(2) . . ?
Zn1 N2 H2 109.4 . . ?
C3 N2 Zn1 108.68(19) . . ?
C3 N2 H2 109.4 . . ?
C2 N2 Zn1 106.22(18) . . ?
C2 N2 H2 109.4 . . ?
C2 N2 C3 113.8(2) . . ?
C15 C10 C9 118.6(3) . . ?
C11 C10 C15 118.7(2) . . ?
C11 C10 C9 122.6(2) . . ?
C10 C15 H15 119.0 . . ?
C14 C15 C10 122.0(3) . . ?
C14 C15 H15 119.0 . . ?
C15 C14 C16 119.5(3) . . ?
C15 C14 C13 118.0(3) . . ?
C13 C14 C16 122.5(2) . . ?
N1 C9 C10 115.4(2) . . ?
N1 C9 H9A 108.4 . . ?
N1 C9 H9B 108.4 . . ?
C10 C9 H9A 108.4 . . ?
C10 C9 H9B 108.4 . . ?
H9A C9 H9B 107.5 . . ?
N2 C3 H3A 109.6 . . ?
N2 C3 H3B 109.6 . . ?
N2 C3 C4 110.2(2) . . ?
H3A C3 H3B 108.1 . . ?
C4 C3 H3A 109.6 . . ?
C4 C3 H3B 109.6 . . ?
N4 C16 C14 114.4(2) . . ?
N4 C16 H16A 108.7 . . ?
N4 C16 H16B 108.7 . . ?
C14 C16 H16A 108.7 . . ?
C14 C16 H16B 108.7 . . ?
H16A C16 H16B 107.6 . . ?
N4 C7 H7A 109.4 . . ?
N4 C7 H7B 109.4 . . ?
N4 C7 C8 111.3(2) . 6_556 ?
H7A C7 H7B 108.0 . . ?
C8 C7 H7A 109.4 6_556 . ?
C8 C7 H7B 109.4 6_556 . ?
N1 C1 H1A 109.5 . . ?
N1 C1 H1B 109.5 . . ?
N1 C1 C2 110.9(2) . . ?
H1A C1 H1B 108.0 . . ?
C2 C1 H1A 109.5 . . ?
C2 C1 H1B 109.5 . . ?
N1 C8 C7 110.6(2) . 6_556 ?
N1 C8 H8A 109.5 . . ?
N1 C8 H8B 109.5 . . ?
C7 C8 H8A 109.5 6_556 . ?
C7 C8 H8B 109.5 6_556 . ?
H8A C8 H8B 108.1 . . ?
C14 C13 H13 119.6 . . ?
C12 C13 C14 120.7(3) . . ?
C12 C13 H13 119.6 . . ?
N3 C4 C3 109.3(3) . . ?
N3 C4 H4A 109.8 . . ?
N3 C4 H4B 109.8 . . ?
C3 C4 H4A 109.8 . . ?
C3 C4 H4B 109.8 . . ?
H4A C4 H4B 108.3 . . ?
C10 C11 H11 120.0 . . ?
C10 C11 C12 120.1(3) . . ?
C12 C11 H11 120.0 . . ?
C13 C12 C11 120.3(3) . . ?
C13 C12 H12 119.8 . . ?
C11 C12 H12 119.8 . . ?
N4 C6 H6A 109.4 . . ?
N4 C6 H6B 109.4 . . ?
N4 C6 C5 111.1(2) . 6_556 ?
H6A C6 H6B 108.0 . . ?
C5 C6 H6A 109.4 6_556 . ?
C5 C6 H6B 109.4 6_556 . ?
N2 C2 C1 108.9(2) . . ?
N2 C2 H2A 109.9 . . ?
N2 C2 H2B 109.9 . . ?
C1 C2 H2A 109.9 . . ?
C1 C2 H2B 109.9 . . ?
H2A C2 H2B 108.3 . . ?
N3 C5 C6 109.3(2) . 6_556 ?
N3 C5 H5A 109.8 . . ?
N3 C5 H5B 109.8 . . ?
C6 C5 H5A 109.8 6_556 . ?
C6 C5 H5B 109.8 6_556 . ?
H5A C5 H5B 108.3 . . ?

loop_
_geom_bond_atom_site_label_1
_geom_bond_atom_site_label_2
_geom_bond_distance
_geom_bond_site_symmetry_2
_geom_bond_publ_flag
Zn1 O1 2.007(2) . ?
Zn1 N3 2.110(3) . ?
Zn1 N1 2.180(2) . ?
Zn1 N4 2.233(2) 6_556 ?
Zn1 N2 2.116(3) . ?
O1 N5 1.306(4) . ?
O2 N5 1.229(4) . ?
O9 H9C 0.86(2) . ?
O9 H9D 0.87(2) . ?
O4 N6 1.257(3) . ?
O5 N6 1.262(5) . ?
O6 N7 1.265(3) . ?
O3 N5 1.229(3) . ?
N3 H3 1.0000 . ?
N3 C4 1.481(4) . ?
N3 C5 1.478(4) . ?
O8 H8C 0.84(2) . ?
O8 H8D 0.87(2) . ?
O7 N7 1.220(5) . ?
N1 C9 1.498(4) . ?
N1 C1 1.479(4) . ?
N1 C8 1.489(4) . ?
N4 C16 1.500(4) . ?
N4 C7 1.485(3) . ?
N4 C6 1.481(4) . ?
N2 H2 1.0000 . ?
N2 C3 1.481(4) . ?
N2 C2 1.477(4) . ?
C10 C15 1.398(4) . ?
C10 C9 1.520(4) . ?
C10 C11 1.388(4) . ?
C15 H15 0.9500 . ?
C15 C14 1.396(4) . ?
C14 C16 1.511(4) . ?
C14 C13 1.400(4) . ?
C9 H9A 0.9900 . ?
C9 H9B 0.9900 . ?
C3 H3A 0.9900 . ?
C3 H3B 0.9900 . ?
C3 C4 1.514(5) . ?
C16 H16A 0.9900 . ?
C16 H16B 0.9900 . ?
C7 H7A 0.9900 . ?
C7 H7B 0.9900 . ?
C7 C8 1.515(4) 6_556 ?
C1 H1A 0.9900 . ?
C1 H1B 0.9900 . ?
C1 C2 1.528(4) . ?
C8 H8A 0.9900 . ?
C8 H8B 0.9900 . ?
C13 H13 0.9500 . ?
C13 C12 1.384(4) . ?
C4 H4A 0.9900 . ?
C4 H4B 0.9900 . ?
C11 H11 0.9500 . ?
C11 C12 1.401(4) . ?
C12 H12 0.9500 . ?
C6 H6A 0.9900 . ?
C6 H6B 0.9900 . ?
C6 C5 1.531(4) 6_556 ?
C2 H2A 0.9900 . ?
C2 H2B 0.9900 . ?
C5 H5A 0.9900 . ?
C5 H5B 0.9900 . ?

loop_
_geom_torsion_atom_site_label_1
_geom_torsion_atom_site_label_2
_geom_torsion_atom_site_label_3
_geom_torsion_atom_site_label_4
_geom_torsion
_geom_torsion_site_symmetry_1
_geom_torsion_site_symmetry_2
_geom_torsion_site_symmetry_3
_geom_torsion_site_symmetry_4
_geom_torsion_publ_flag
Zn1 O1 N5 O2 13.3(3) . . . . ?
Zn1 O1 N5 O3 -167.32(19) . . . . ?
Zn1 N3 C4 C3 46.0(3) . . . . ?
Zn1 N3 C5 C6 32.5(3) . . . 6_556 ?
Zn1 N1 C9 C10 -159.2(2) . . . . ?
Zn1 N1 C1 C2 33.7(3) . . . . ?
Zn1 N1 C8 C7 53.5(2) . . . 6_556 ?
Zn1 N4 C16 C14 176.41(18) 6_556 . . . ?
Zn1 N4 C7 C8 24.9(3) 6_556 . . 6_556 ?
Zn1 N4 C6 C5 45.8(3) 6_556 . . 6_556 ?
Zn1 N2 C3 C4 31.2(3) . . . . ?
Zn1 N2 C2 C1 46.6(3) . . . . ?
N1 C1 C2 N2 -55.8(3) . . . . ?
N2 C3 C4 N3 -52.8(3) . . . . ?
C10 C15 C14 C16 175.7(3) . . . . ?
C10 C15 C14 C13 -3.3(4) . . . . ?
C10 C11 C12 C13 -1.1(5) . . . . ?
C15 C10 C9 N1 106.5(3) . . . . ?
C15 C10 C11 C12 -2.2(5) . . . . ?
C15 C14 C16 N4 -90.9(3) . . . . ?
C15 C14 C13 C12 -0.1(4) . . . . ?
C14 C13 C12 C11 2.2(5) . . . . ?
C9 N1 C1 C2 155.4(2) . . . . ?
C9 N1 C8 C7 -66.0(3) . . . 6_556 ?
C9 C10 C15 C14 -174.7(3) . . . . ?
C9 C10 C11 C12 176.9(3) . . . . ?
C3 N2 C2 C1 166.1(3) . . . . ?
C16 N4 C7 C8 148.9(3) . . . 6_556 ?
C16 N4 C6 C5 -76.1(3) . . . 6_556 ?
C16 C14 C13 C12 -179.1(3) . . . . ?
C7 N4 C16 C14 55.9(3) . . . . ?
C7 N4 C6 C5 160.0(3) . . . 6_556 ?
C1 N1 C9 C10 81.9(3) . . . . ?
C1 N1 C8 C7 166.7(2) . . . 6_556 ?
C8 N1 C9 C10 -44.8(3) . . . . ?
C8 N1 C1 C2 -77.0(3) . . . . ?
C13 C14 C16 N4 88.0(3) . . . . ?
C4 N3 C5 C6 -86.6(3) . . . 6_556 ?
C11 C10 C15 C14 4.4(5) . . . . ?
C11 C10 C9 N1 -72.6(4) . . . . ?
C6 N4 C16 C14 -67.7(3) . . . . ?
C6 N4 C7 C8 -86.6(3) . . . 6_556 ?
C2 N2 C3 C4 -86.9(3) . . . . ?
C5 N3 C4 C3 167.9(2) . . . . ?

loop_
_exptl_oxdiff_crystal_face_indexfrac_h
_exptl_oxdiff_crystal_face_indexfrac_k
_exptl_oxdiff_crystal_face_indexfrac_l
_exptl_oxdiff_crystal_face_x
_exptl_oxdiff_crystal_face_y
_exptl_oxdiff_crystal_face_z
0.7513 -5.1557 -8.4886 0.1740 0.4971 0.8501
-1.0008 0.7809 -28.3619 0.9114 -0.3227 0.2555
2.3226 3.4241 3.5661 0.1101 -0.0415 -0.9930
0.9484 -0.8650 28.3635 -0.9168 0.3247 -0.2325
-1.9289 -3.6528 6.6582 -0.4353 0.1566 0.8865
5.8048 -2.5301 -1.4620 0.2974 0.8347 -0.4635
-0.8508 5.1923 8.5020 -0.1789 -0.5109 -0.8408
-2.9528 -2.7368 -6.1728 -0.0383 -0.1003 0.9942
-1.9996 0.9992 0.9949 -0.1151 -0.2964 0.1334
